data_2219710
loop_
_publ_author_name
'Fun, Hoong-Kun'
'Sujith, K. V.'
'Patil, P. S.'
'Kalluraya, B.'
'Chantrapromma, Suchada'

_publ_section_title
;
 <i>N</i>'-[(<i>E</i>)-1-Phenylethylidene]benzohydrazide
;
_journal_coeditor_code SI2108
_journal_issue 10
_journal_name_full 'Acta Crystallographica Section E'
_journal_page_first o1961
_journal_page_last o1962
_journal_paper_doi 10.1107/S1600536808029218
_journal_volume 64
_journal_year 2008
_chemical_formula_iupac 'C15 H14 N2 O'
_chemical_formula_moiety 'C15 H14 N2 O'
_chemical_formula_sum 'C15 H14 N2 O'
_chemical_formula_weight 238.28
_chemical_name_common
;
N'-[(E)-1-phenylethylidene]benzohydrazide
;
_chemical_name_systematic
;
N'-[(E)-1-phenylethylidene]benzohydrazide
;
_space_group_IT_number 29
_symmetry_cell_setting orthorhombic
_symmetry_space_group_name_Hall 'P 2c -2ac'
_symmetry_space_group_name_H-M 'P c a 21'
_atom_sites_solution_hydrogens geom
_atom_sites_solution_primary direct
_atom_sites_solution_secondary difmap
_audit_creation_method SHELXL-97
_cell_angle_alpha 90.00
_cell_angle_beta 90.00
_cell_angle_gamma 90.00
_cell_formula_units_Z 8
_cell_length_a 8.2237(6)
_cell_length_b 5.5938(4)
_cell_length_c 52.839(4)
_cell_measurement_reflns_used 3572
_cell_measurement_temperature 100.00(10)
_cell_measurement_theta_max 30.00
_cell_measurement_theta_min 0.77
_cell_volume 2430.7(3)
_computing_cell_refinement 'SAINT (Bruker, 2005)'
_computing_data_collection 'APEX2 (Bruker, 2005)'
_computing_data_reduction 'SAINT (Bruker, 2005)'
_computing_molecular_graphics 'SHELXTL (Sheldrick, 2008)'
_computing_publication_material
;
SHELXTL (Sheldrick, 2008) and PLATON (Spek, 2003)
;
_computing_structure_refinement 'SHELXTL (Sheldrick, 2008)'
_computing_structure_solution 'SHELXTL (Sheldrick, 2008)'
_diffrn_ambient_temperature 100.00(10)
_diffrn_detector_area_resol_mean 8.33
_diffrn_measured_fraction_theta_full 1.000
_diffrn_measured_fraction_theta_max 1.000
_diffrn_measurement_device_type
;
Bruker SMART APEXII CCD area-detector diffractometer
;
_diffrn_measurement_method '\w scans'
_diffrn_radiation_monochromator graphite
_diffrn_radiation_source 'fine-focus sealed tube'
_diffrn_radiation_type MoK\a
_diffrn_radiation_wavelength 0.71073
_diffrn_reflns_av_R_equivalents 0.0690
_diffrn_reflns_av_sigmaI/netI 0.0547
_diffrn_reflns_limit_h_max 11
_diffrn_reflns_limit_h_min -11
_diffrn_reflns_limit_k_max 7
_diffrn_reflns_limit_k_min -7
_diffrn_reflns_limit_l_max 73
_diffrn_reflns_limit_l_min -74
_diffrn_reflns_number 23699
_diffrn_reflns_theta_full 30.00
_diffrn_reflns_theta_max 30.00
_diffrn_reflns_theta_min 0.77
_diffrn_standards_number 0
_exptl_absorpt_coefficient_mu 0.083
_exptl_absorpt_correction_T_max 0.9956
_exptl_absorpt_correction_T_min 0.9592
_exptl_absorpt_correction_type multi-scan
_exptl_absorpt_process_details '(SADABS; Bruker, 2005)'
_exptl_crystal_colour Colorless
_exptl_crystal_density_diffrn 1.302
_exptl_crystal_density_method 'not measured'
_exptl_crystal_description Plate
_exptl_crystal_F_000 1008
_exptl_crystal_size_max 0.50
_exptl_crystal_size_mid 0.22
_exptl_crystal_size_min 0.05
_refine_diff_density_max 0.289
_refine_diff_density_min -0.299
_refine_ls_extinction_method none
_refine_ls_goodness_of_fit_ref 1.076
_refine_ls_hydrogen_treatment constr
_refine_ls_matrix_type full
_refine_ls_number_parameters 327
_refine_ls_number_reflns 3572
_refine_ls_number_restraints 1
_refine_ls_restrained_S_all 1.076
_refine_ls_R_factor_all 0.0780
_refine_ls_R_factor_gt 0.0640
_refine_ls_shift/su_max 0.000
_refine_ls_shift/su_mean 0.000
_refine_ls_structure_factor_coef Fsqd
_refine_ls_weighting_details 'w=1/[\s^2^(Fo^2^)+(0.0598P)^2^+2.0097P] where P=(Fo^2^+2Fc^2^)/3'
_refine_ls_weighting_scheme calc
_refine_ls_wR_factor_gt 0.1507
_refine_ls_wR_factor_ref 0.1586
_reflns_number_gt 2925
_reflns_number_total 3572
_reflns_threshold_expression 'I > 2\s(I)'
_cod_data_source_file si2108.cif
_cod_data_source_block I
_cod_depositor_comments
;
The following automatic conversions were performed:
'_symmetry_cell_setting' value 'Orthorhombic' changed to 'orthorhombic'
according to '/home/saulius/struct/CIF-dictionaries/cif_core.dic'
dictionary named 'cif_core.dic' version 2.4.1 from 2010-06-29.

Automatic conversion script
Id: cif_fix_enum 1527 2010-12-29 10:47:43Z saulius 

The following automatic conversions were performed:

'_symmetry_cell_setting' value 'Orthorhombic' changed to
'orthorhombic' according to
/home/saulius/struct/CIF-dictionaries/cif_core.dic dictionary named
'cif_core.dic' version 2.4.1 from 2010-06-29.

Automatic conversion script
Id: cif_fix_values 1715 2011-07-08 13:25:40Z adriana 
;
_cod_database_code 2219710
_cod_database_fobs_code 2219710

loop_
_symmetry_equiv_pos_as_xyz
'x, y, z'
'-x, -y, z+1/2'
'x+1/2, -y, z'
'-x+1/2, y, z+1/2'

loop_
_atom_site_type_symbol
_atom_site_label
_atom_site_fract_x
_atom_site_fract_y
_atom_site_fract_z
_atom_site_U_iso_or_equiv
_atom_site_adp_type
_atom_site_calc_flag
_atom_site_refinement_flags
_atom_site_occupancy
O O2A 0.4444(3) -0.2422(5) 0.28192(5) 0.0225(5) Uani d . 1
N N1A 0.5650(4) 0.0608(6) 0.24842(6) 0.0211(7) Uani d . 1
N N2A 0.6306(4) 0.0417(6) 0.27253(6) 0.0201(7) Uani d . 1
H H2NA 0.7358 0.0912 0.2746 0.024 Uiso d R 1
C C1A 0.5851(5) 0.4279(7) 0.19173(7) 0.0228(8) Uani d . 1
H H1AA 0.6561 0.5481 0.1968 0.027 Uiso calc R 1
C C2A 0.5277(5) 0.4246(7) 0.16709(7) 0.0248(8) Uani d . 1
H H2AA 0.5604 0.5425 0.1558 0.030 Uiso calc R 1
C C3A 0.4219(5) 0.2471(7) 0.15916(7) 0.0237(8) Uani d . 1
H H3AA 0.3846 0.2445 0.1426 0.028 Uiso calc R 1
C C4A 0.3719(6) 0.0726(7) 0.17624(8) 0.0259(8) Uani d . 1
H H4AA 0.2996 -0.0457 0.1711 0.031 Uiso calc R 1
C C5A 0.4294(5) 0.0744(7) 0.20083(7) 0.0221(8) Uani d . 1
H H5AA 0.3959 -0.0440 0.2120 0.026 Uiso calc R 1
C C6A 0.5372(5) 0.2515(6) 0.20916(7) 0.0183(7) Uani d . 1
C C7A 0.6028(4) 0.2496(6) 0.23548(7) 0.0186(7) Uani d . 1
C C8A 0.5670(5) -0.1290(6) 0.28767(7) 0.0194(7) Uani d . 1
C C9A 0.6454(5) -0.1709(6) 0.31291(7) 0.0192(7) Uani d . 1
C C10A 0.6062(5) -0.3840(7) 0.32523(7) 0.0237(8) Uani d . 1
H H10A 0.5381 -0.4942 0.3174 0.028 Uiso calc R 1
C C11A 0.6686(6) -0.4318(7) 0.34912(8) 0.0281(9) Uani d . 1
H H11A 0.6405 -0.5727 0.3574 0.034 Uiso calc R 1
C C12A 0.7725(5) -0.2705(7) 0.36069(8) 0.0284(9) Uani d . 1
H H12A 0.8161 -0.3045 0.3765 0.034 Uiso calc R 1
C C13A 0.8115(5) -0.0584(7) 0.34857(7) 0.0264(8) Uani d . 1
H H13A 0.8798 0.0509 0.3565 0.032 Uiso calc R 1
C C14A 0.7494(5) -0.0079(7) 0.32479(7) 0.0223(7) Uani d . 1
H H14A 0.7768 0.1343 0.3167 0.027 Uiso calc R 1
C C15A 0.7015(5) 0.4561(6) 0.24455(8) 0.0240(8) Uani d . 1
H H15A 0.6978 0.4627 0.2627 0.036 Uiso calc R 1
H H15B 0.6581 0.6016 0.2377 0.036 Uiso calc R 1
H H15C 0.8121 0.4370 0.2391 0.036 Uiso calc R 1
O O2B 0.7470(3) 0.7474(4) 0.48915(5) 0.0219(5) Uani d . 1
N N1B 0.8664(4) 0.4422(5) 0.52262(6) 0.0191(6) Uani d . 1
N N2B 0.9356(4) 0.4640(6) 0.49876(6) 0.0217(7) Uani d . 1
H H2NB 1.0056 0.4027 0.4934 0.026 Uiso d R 1
C C1B 0.8836(5) 0.0735(7) 0.57897(7) 0.0230(8) Uani d . 1
H H1BA 0.9549 -0.0459 0.5738 0.028 Uiso calc R 1
C C2B 0.8256(5) 0.0752(7) 0.60357(7) 0.0256(8) Uani d . 1
H H2BA 0.8590 -0.0419 0.6149 0.031 Uiso calc R 1
C C3B 0.7171(5) 0.2523(7) 0.61138(7) 0.0242(8) Uani d . 1
H H3BA 0.6778 0.2529 0.6279 0.029 Uiso calc R 1
C C4B 0.6682(5) 0.4275(7) 0.59443(7) 0.0233(8) Uani d . 1
H H4BA 0.5953 0.5450 0.5996 0.028 Uiso calc R 1
C C5B 0.7273(5) 0.4279(6) 0.56996(7) 0.0214(8) Uani d . 1
H H5BA 0.6950 0.5472 0.5588 0.026 Uiso calc R 1
C C6B 0.8357(5) 0.2499(6) 0.56181(7) 0.0178(7) Uani d . 1
C C7B 0.9020(5) 0.2528(6) 0.53547(7) 0.0181(7) Uani d . 1
C C8B 0.8716(5) 0.6352(6) 0.48358(7) 0.0191(7) Uani d . 1
C C9B 0.9556(5) 0.6867(7) 0.45879(7) 0.0200(7) Uani d . 1
C C10B 0.9161(5) 0.9028(7) 0.44669(8) 0.0239(8) Uani d . 1
H H10B 0.8449 1.0098 0.4543 0.029 Uiso calc R 1
C C11B 0.9835(5) 0.9560(7) 0.42336(7) 0.0248(8) Uani d . 1
H H11B 0.9575 1.0990 0.4153 0.030 Uiso calc R 1
C C12B 1.0899(5) 0.7967(7) 0.41187(7) 0.0258(8) Uani d . 1
H H12B 1.1345 0.8333 0.3962 0.031 Uiso calc R 1
C C13B 1.1300(5) 0.5833(7) 0.42368(7) 0.0249(8) Uani d . 1
H H13B 1.2033 0.4785 0.4161 0.030 Uiso calc R 1
C C14B 1.0592(5) 0.5268(7) 0.44704(7) 0.0228(8) Uani d . 1
H H14B 1.0821 0.3809 0.4547 0.027 Uiso calc R 1
C C15B 1.0038(5) 0.0472(6) 0.52656(7) 0.0215(8) Uani d . 1
H H15D 1.0135 0.0531 0.5085 0.032 Uiso calc R 1
H H15E 0.9531 -0.1004 0.5314 0.032 Uiso calc R 1
H H15F 1.1099 0.0571 0.5341 0.032 Uiso calc R 1

loop_
_atom_site_aniso_label
_atom_site_aniso_U_11
_atom_site_aniso_U_22
_atom_site_aniso_U_33
_atom_site_aniso_U_12
_atom_site_aniso_U_13
_atom_site_aniso_U_23
O2A 0.0164(13) 0.0242(12) 0.0268(13) -0.0029(11) -0.0018(11) 0.0001(10)
N1A 0.0199(17) 0.0221(15) 0.0214(15) -0.0012(12) -0.0012(13) 0.0022(12)
N2A 0.0191(17) 0.0198(15) 0.0213(16) -0.0015(12) -0.0014(13) 0.0019(12)
C1A 0.023(2) 0.0184(16) 0.027(2) -0.0005(14) 0.0004(15) 0.0014(14)
C2A 0.023(2) 0.0258(18) 0.0253(19) 0.0017(16) -0.0004(16) 0.0067(15)
C3A 0.025(2) 0.0271(19) 0.0189(17) 0.0047(16) -0.0020(15) 0.0016(14)
C4A 0.029(2) 0.0225(18) 0.0258(18) -0.0018(16) -0.0003(16) -0.0034(15)
C5A 0.0199(19) 0.0209(17) 0.0254(18) -0.0009(15) 0.0002(15) 0.0020(14)
C6A 0.0164(17) 0.0182(15) 0.0203(16) 0.0023(13) 0.0006(13) 0.0000(13)
C7A 0.0143(17) 0.0199(16) 0.0216(17) 0.0029(13) -0.0002(13) -0.0012(13)
C8A 0.0195(18) 0.0158(15) 0.0229(18) 0.0009(14) 0.0000(15) 0.0001(13)
C9A 0.0168(18) 0.0188(16) 0.0221(17) 0.0005(13) 0.0011(14) 0.0027(13)
C10A 0.025(2) 0.0204(17) 0.0261(19) 0.0000(15) -0.0029(16) 0.0017(14)
C11A 0.028(2) 0.0273(19) 0.029(2) 0.0009(16) 0.0015(17) 0.0061(16)
C12A 0.028(2) 0.034(2) 0.0226(18) 0.0027(17) -0.0020(16) 0.0043(16)
C13A 0.021(2) 0.033(2) 0.0253(19) -0.0016(16) 0.0004(16) -0.0012(15)
C14A 0.022(2) 0.0233(16) 0.0218(18) -0.0040(16) 0.0001(16) 0.0010(14)
C15A 0.024(2) 0.0192(17) 0.029(2) 0.0007(15) -0.0032(16) -0.0005(14)
O2B 0.0192(13) 0.0213(12) 0.0253(13) 0.0023(11) 0.0021(10) 0.0007(10)
N1B 0.0182(16) 0.0200(14) 0.0193(15) -0.0017(12) 0.0029(12) -0.0006(11)
N2B 0.0213(17) 0.0247(15) 0.0190(15) 0.0021(13) 0.0058(13) -0.0008(12)
C1B 0.0215(19) 0.0189(16) 0.028(2) 0.0017(14) 0.0004(16) 0.0025(15)
C2B 0.025(2) 0.0252(18) 0.027(2) 0.0000(16) -0.0021(17) 0.0070(15)
C3B 0.022(2) 0.0281(18) 0.0221(18) -0.0019(15) 0.0016(15) 0.0002(15)
C4B 0.024(2) 0.0255(18) 0.0210(17) 0.0030(16) 0.0015(15) -0.0030(14)
C5B 0.026(2) 0.0183(15) 0.0205(17) 0.0028(14) -0.0004(15) 0.0012(13)
C6B 0.0158(17) 0.0142(14) 0.0235(16) -0.0021(13) 0.0002(14) 0.0006(12)
C7B 0.0155(17) 0.0153(16) 0.0237(18) -0.0002(13) -0.0012(13) -0.0028(13)
C8B 0.0188(18) 0.0181(16) 0.0204(17) -0.0015(14) 0.0005(14) -0.0018(13)
C9B 0.0177(18) 0.0219(16) 0.0204(16) -0.0029(14) 0.0015(14) -0.0035(14)
C10B 0.0217(19) 0.0229(17) 0.027(2) 0.0011(15) -0.0024(15) 0.0000(15)
C11B 0.028(2) 0.0220(18) 0.0240(18) -0.0030(15) -0.0011(16) 0.0041(14)
C12B 0.025(2) 0.0319(19) 0.0201(17) -0.0053(16) 0.0006(15) 0.0014(15)
C13B 0.025(2) 0.0270(17) 0.0222(18) 0.0012(16) 0.0045(16) -0.0037(14)
C14B 0.025(2) 0.0201(16) 0.0231(18) 0.0018(15) -0.0015(15) -0.0001(14)
C15B 0.0212(19) 0.0185(16) 0.0250(18) 0.0035(14) 0.0011(15) -0.0018(14)

loop_
_atom_type_symbol
_atom_type_description
_atom_type_scat_dispersion_real
_atom_type_scat_dispersion_imag
_atom_type_scat_source
C C 0.0033 0.0000 'International Tables Vol C Tables 4.2.6.8 and 6.1.1.4'
H H 0.0000 0.0000 'International Tables Vol C Tables 4.2.6.8 and 6.1.1.4'
N N 0.0061 0.0000 'International Tables Vol C Tables 4.2.6.8 and 6.1.1.4'
O O 0.0106 0.0000 'International Tables Vol C Tables 4.2.6.8 and 6.1.1.4'

loop_
_geom_angle_atom_site_label_1
_geom_angle_atom_site_label_2
_geom_angle_atom_site_label_3
_geom_angle
C7A N1A N2A 117.0(3)
C8A N2A N1A 116.6(3)
C8A N2A H2NA 120.6
N1A N2A H2NA 117.0
C2A C1A C6A 120.7(4)
C2A C1A H1AA 119.6
C6A C1A H1AA 119.6
C3A C2A C1A 120.5(4)
C3A C2A H2AA 119.7
C1A C2A H2AA 119.7
C2A C3A C4A 119.5(4)
C2A C3A H3AA 120.3
C4A C3A H3AA 120.3
C5A C4A C3A 120.2(4)
C5A C4A H4AA 119.9
C3A C4A H4AA 119.9
C4A C5A C6A 121.1(4)
C4A C5A H5AA 119.4
C6A C5A H5AA 119.4
C5A C6A C1A 117.9(3)
C5A C6A C7A 121.1(3)
C1A C6A C7A 121.0(3)
N1A C7A C15A 126.3(3)
N1A C7A C6A 114.3(3)
C15A C7A C6A 119.4(3)
O2A C8A N2A 122.4(3)
O2A C8A C9A 119.5(3)
N2A C8A C9A 118.1(3)
C10A C9A C14A 119.2(3)
C10A C9A C8A 116.7(3)
C14A C9A C8A 124.1(3)
C11A C10A C9A 120.2(4)
C11A C10A H10A 119.9
C9A C10A H10A 119.9
C12A C11A C10A 120.2(4)
C12A C11A H11A 119.9
C10A C11A H11A 119.9
C11A C12A C13A 119.7(4)
C11A C12A H12A 120.1
C13A C12A H12A 120.1
C14A C13A C12A 120.6(4)
C14A C13A H13A 119.7
C12A C13A H13A 119.7
C13A C14A C9A 120.0(4)
C13A C14A H14A 120.0
C9A C14A H14A 120.0
C7A C15A H15A 109.5
C7A C15A H15B 109.5
H15A C15A H15B 109.5
C7A C15A H15C 109.5
H15A C15A H15C 109.5
H15B C15A H15C 109.5
C7B N1B N2B 117.1(3)
C8B N2B N1B 116.1(3)
C8B N2B H2NB 114.2
N1B N2B H2NB 129.5
C2B C1B C6B 120.5(4)
C2B C1B H1BA 119.8
C6B C1B H1BA 119.8
C1B C2B C3B 120.2(4)
C1B C2B H2BA 119.9
C3B C2B H2BA 119.9
C4B C3B C2B 119.7(4)
C4B C3B H3BA 120.1
C2B C3B H3BA 120.1
C5B C4B C3B 120.2(4)
C5B C4B H4BA 119.9
C3B C4B H4BA 119.9
C4B C5B C6B 120.6(3)
C4B C5B H5BA 119.7
C6B C5B H5BA 119.7
C1B C6B C5B 118.8(3)
C1B C6B C7B 120.6(3)
C5B C6B C7B 120.6(3)
N1B C7B C6B 114.5(3)
N1B C7B C15B 126.2(3)
C6B C7B C15B 119.2(3)
O2B C8B N2B 122.6(3)
O2B C8B C9B 119.3(3)
N2B C8B C9B 118.1(3)
C14B C9B C10B 119.7(4)
C14B C9B C8B 123.3(3)
C10B C9B C8B 116.9(3)
C11B C10B C9B 119.8(4)
C11B C10B H10B 120.1
C9B C10B H10B 120.1
C10B C11B C12B 120.3(4)
C10B C11B H11B 119.9
C12B C11B H11B 119.9
C13B C12B C11B 120.4(4)
C13B C12B H12B 119.8
C11B C12B H12B 119.8
C12B C13B C14B 119.4(4)
C12B C13B H13B 120.3
C14B C13B H13B 120.3
C9B C14B C13B 120.4(4)
C9B C14B H14B 119.8
C13B C14B H14B 119.8
C7B C15B H15D 109.5
C7B C15B H15E 109.5
H15D C15B H15E 109.5
C7B C15B H15F 109.5
H15D C15B H15F 109.5
H15E C15B H15F 109.5

loop_
_geom_bond_atom_site_label_1
_geom_bond_atom_site_label_2
_geom_bond_distance
O2A C8A 1.229(5)
N1A C7A 1.296(5)
N1A N2A 1.388(4)
N2A C8A 1.351(5)
N2A H2NA 0.9145
C1A C2A 1.385(5)
C1A C6A 1.406(5)
C1A H1AA 0.9300
C2A C3A 1.385(6)
C2A H2AA 0.9300
C3A C4A 1.392(6)
C3A H3AA 0.9300
C4A C5A 1.382(5)
C4A H4AA 0.9300
C5A C6A 1.400(5)
C5A H5AA 0.9300
C6A C7A 1.492(5)
C7A C15A 1.491(5)
C8A C9A 1.499(5)
C9A C10A 1.396(5)
C9A C14A 1.399(5)
C10A C11A 1.388(6)
C10A H10A 0.9300
C11A C12A 1.385(6)
C11A H11A 0.9300
C12A C13A 1.386(6)
C12A H12A 0.9300
C13A C14A 1.385(5)
C13A H13A 0.9300
C14A H14A 0.9300
C15A H15A 0.9600
C15A H15B 0.9600
C15A H15C 0.9600
O2B C8B 1.237(5)
N1B C7B 1.292(5)
N1B N2B 1.389(4)
N2B C8B 1.356(5)
N2B H2NB 0.7271
C1B C2B 1.384(5)
C1B C6B 1.397(5)
C1B H1BA 0.9300
C2B C3B 1.395(6)
C2B H2BA 0.9300
C3B C4B 1.387(5)
C3B H3BA 0.9300
C4B C5B 1.381(5)
C4B H4BA 0.9300
C5B C6B 1.404(5)
C5B H5BA 0.9300
C6B C7B 1.495(5)
C7B C15B 1.498(5)
C8B C9B 1.509(5)
C9B C14B 1.382(5)
C9B C10B 1.406(5)
C10B C11B 1.384(6)
C10B H10B 0.9300
C11B C12B 1.389(6)
C11B H11B 0.9300
C12B C13B 1.387(6)
C12B H12B 0.9300
C13B C14B 1.401(5)
C13B H13B 0.9300
C14B H14B 0.9300
C15B H15D 0.9600
C15B H15E 0.9600
C15B H15F 0.9600

loop_
_geom_hbond_atom_site_label_D
_geom_hbond_atom_site_label_H
_geom_hbond_atom_site_label_A
_geom_hbond_site_symmetry_A
_geom_hbond_distance_DH
_geom_hbond_distance_HA
_geom_hbond_distance_DA
_geom_hbond_angle_DHA
_geom_hbond_publ_flag
N2A H2NA O2A 3_555 0.91 1.9509 2.857(4) 170 y
N2B H2NB O2B 3_565 0.73 2.1671 2.866(4) 161 y
C14A H14A O2A 3_555 0.93 2.3751 3.108(5) 135 y
C14B H14B O2B 3_565 0.93 2.3807 3.113(5) 135 y
C15A H15A N2A 1_555 0.96 2.4741 2.811(5) 100 y
C15A H15A O2A 3_555 0.96 2.5817 3.053(5) 110 y
C15B H15D N2B 1_555 0.96 2.4410 2.812(5) 103 y
C15B H15D O2B 3_565 0.96 2.4450 3.038(5) 120 y
C1A H1AA Cg1 3_565 0.93 2.9634 3.729(4) 141 y
C4A H4AA Cg1 3_455 0.93 2.9537 3.724(5) 141 y
C1B H1BA Cg2 3_555 0.93 2.884 3.726(4) 141 y
C10A H10A Cg3 3_445 0.93 3.3066 3.993(4) 132 no
C10B H10B Cg4 3_475 0.93 3.1584 3.847(4) 132 no
C4B H4BA Cg2 3_465 0.93 2.9417 3.714(4) 141 y
C13A H13A Cg3 3_555 0.93 3.0497 3.674(4) 126 no
C13B H13B Cg4 3_565 0.93 3.0709 3.755(4) 132 no

loop_
_geom_torsion_atom_site_label_1
_geom_torsion_atom_site_label_2
_geom_torsion_atom_site_label_3
_geom_torsion_atom_site_label_4
_geom_torsion
C7A N1A N2A C8A 167.6(3)
C6A C1A C2A C3A 0.0(6)
C1A C2A C3A C4A 0.7(6)
C2A C3A C4A C5A -1.0(6)
C3A C4A C5A C6A 0.6(6)
C4A C5A C6A C1A 0.1(6)
C4A C5A C6A C7A -178.3(3)
C2A C1A C6A C5A -0.4(6)
C2A C1A C6A C7A 178.0(3)
N2A N1A C7A C15A -4.2(6)
N2A N1A C7A C6A 176.2(3)
C5A C6A C7A N1A 6.8(5)
C1A C6A C7A N1A -171.5(3)
C5A C6A C7A C15A -172.8(4)
C1A C6A C7A C15A 8.8(5)
N1A N2A C8A O2A -9.0(5)
N1A N2A C8A C9A 174.2(3)
O2A C8A C9A C10A 19.1(5)
N2A C8A C9A C10A -164.0(3)
O2A C8A C9A C14A -158.9(4)
N2A C8A C9A C14A 18.0(5)
C14A C9A C10A C11A 0.6(6)
C8A C9A C10A C11A -177.4(4)
C9A C10A C11A C12A -1.2(6)
C10A C11A C12A C13A 1.4(6)
C11A C12A C13A C14A -1.1(6)
C12A C13A C14A C9A 0.5(6)
C10A C9A C14A C13A -0.3(6)
C8A C9A C14A C13A 177.6(4)
C7B N1B N2B C8B 166.7(3)
C6B C1B C2B C3B 0.7(6)
C1B C2B C3B C4B -0.3(6)
C2B C3B C4B C5B -0.5(6)
C3B C4B C5B C6B 0.9(6)
C2B C1B C6B C5B -0.3(6)
C2B C1B C6B C7B 178.1(4)
C4B C5B C6B C1B -0.5(6)
C4B C5B C6B C7B -178.9(4)
N2B N1B C7B C6B 174.9(3)
N2B N1B C7B C15B -3.6(6)
C1B C6B C7B N1B -170.8(3)
C5B C6B C7B N1B 7.6(5)
C1B C6B C7B C15B 7.8(5)
C5B C6B C7B C15B -173.8(3)
N1B N2B C8B O2B -8.4(5)
N1B N2B C8B C9B 172.6(3)
O2B C8B C9B C14B -158.2(4)
N2B C8B C9B C14B 20.9(6)
O2B C8B C9B C10B 17.6(5)
N2B C8B C9B C10B -163.3(3)
C14B C9B C10B C11B -1.2(6)
C8B C9B C10B C11B -177.2(4)
C9B C10B C11B C12B 0.0(6)
C10B C11B C12B C13B -0.2(6)
C11B C12B C13B C14B 1.5(6)
C10B C9B C14B C13B 2.6(6)
C8B C9B C14B C13B 178.3(4)
C12B C13B C14B C9B -2.7(6)

loop_
_cod_related_entry_id
_cod_related_entry_database
_cod_related_entry_code
1 ChemSpider 7848701
